data_8106039
loop_
_publ_author_name
'Alapour, Saba'
'Zamisa, Sizwe J.'
'Koorbanally, Neil A.'
'Ramjugernath, Deresh'

_publ_section_title
;
 Crystal structure of (S)-tert-butyl-(1-hydroxypropan-2-yl)carbamate,
 C8H17NO3
;
_journal_issue 1
_journal_name_full 'Zeitschrift f\"ur Kristallographie - New Crystal Structures'
_journal_page_first 49
_journal_page_last 50
_journal_paper_doi 10.1515/ncrs-2017-0128
_journal_volume 233
_journal_year 2018
_chemical_absolute_configuration unk
_chemical_formula_moiety 'C8 H17 N O3'
_chemical_formula_sum 'C8 H17 N O3'
_chemical_formula_weight 175.22
_chemical_name_systematic
;
(S)-tert-butyl-(1-hydroxypropan-2-yl)carbamate
;
_space_group_crystal_system monoclinic
_space_group_IT_number 4
_space_group_name_Hall 'P 2yb'
_space_group_name_H-M_alt 'P 1 21 1'
_atom_sites_solution_hydrogens geom
_cell_angle_alpha 90
_cell_angle_beta 114.9110(10)
_cell_angle_gamma 90
_cell_formula_units_Z 4
_cell_length_a 10.4369(3)
_cell_length_b 9.4976(2)
_cell_length_c 10.8153(3)
_cell_measurement_reflns_used 9874
_cell_measurement_temperature 173(2)
_cell_measurement_theta_max 28.48
_cell_measurement_theta_min 2.28
_cell_volume 972.33(4)
_computing_cell_refinement 'APEX2, Ver. 2011.4-1 [1]'
_computing_data_collection 'APEX2, Ver. 2011.4-1 [1]'
_computing_data_reduction 'APEX2, Ver. 2011.4-1 [1]'
_computing_molecular_graphics 'ORTEP-3 [3]'
_computing_publication_material 'SHELXL-2014/7 [2]'
_computing_structure_refinement 'SHELXL-2014/7 [2]'
_computing_structure_solution 'SHELXL-2014/7 [2]'
_diffrn_ambient_temperature 173(2)
_diffrn_measured_fraction_theta_full 0.999
_diffrn_measured_fraction_theta_max 0.999
_diffrn_measurement_device_type 'Bruker APEX-II CCD'
_diffrn_measurement_method '\f and \w scans'
_diffrn_radiation_monochromator graphite
_diffrn_radiation_source 'sealed tube'
_diffrn_radiation_type MoK\a
_diffrn_radiation_wavelength 0.71073
_diffrn_reflns_av_R_equivalents 0.0300
_diffrn_reflns_av_unetI/netI 0.0208
_diffrn_reflns_Laue_measured_fraction_full 0.999
_diffrn_reflns_Laue_measured_fraction_max 0.999
_diffrn_reflns_limit_h_max 12
_diffrn_reflns_limit_h_min -12
_diffrn_reflns_limit_k_max 11
_diffrn_reflns_limit_k_min -11
_diffrn_reflns_limit_l_max 13
_diffrn_reflns_limit_l_min -13
_diffrn_reflns_number 17778
_diffrn_reflns_point_group_measured_fraction_full 0.990
_diffrn_reflns_point_group_measured_fraction_max 0.990
_diffrn_reflns_theta_full 25.242
_diffrn_reflns_theta_max 25.488
_diffrn_reflns_theta_min 2.076
_exptl_absorpt_coefficient_mu 0.090
_exptl_absorpt_correction_T_max 0.981
_exptl_absorpt_correction_T_min 0.960
_exptl_absorpt_correction_type multi-scan
_exptl_absorpt_process_details 'SADABS (Bruker, 2012)'
_exptl_crystal_colour colourless
_exptl_crystal_density_diffrn 1.197
_exptl_crystal_description block
_exptl_crystal_F_000 384
_exptl_crystal_size_max 0.430
_exptl_crystal_size_mid 0.358
_exptl_crystal_size_min 0.280
_refine_diff_density_max 0.199
_refine_diff_density_min -0.288
_refine_diff_density_rms 0.056
_refine_ls_abs_structure_details
;
 Flack x determined using 1631 quotients [(I+)-(I-)]/[(I+)+(I-)]
 (Parsons, Flack and Wagner, Acta Cryst. B69 (2013) 249-259).
;
_refine_ls_abs_structure_Flack 0.10(15)
_refine_ls_extinction_coef .
_refine_ls_extinction_method none
_refine_ls_goodness_of_fit_ref 1.073
_refine_ls_hydrogen_treatment constr
_refine_ls_matrix_type full
_refine_ls_number_parameters 227
_refine_ls_number_reflns 3584
_refine_ls_number_restraints 1
_refine_ls_restrained_S_all 1.073
_refine_ls_R_factor_all 0.0290
_refine_ls_R_factor_gt 0.0287
_refine_ls_shift/su_max 0.000
_refine_ls_shift/su_mean 0.000
_refine_ls_structure_factor_coef Fsqd
_refine_ls_weighting_details 'w=1/[\s^2^(Fo^2^)+(0.0420P)^2^+0.1662P] where P=(Fo^2^+2Fc^2^)/3'
_refine_ls_weighting_scheme calc
_refine_ls_wR_factor_gt 0.0725
_refine_ls_wR_factor_ref 0.0733
_reflns_Friedel_coverage 0.860
_reflns_Friedel_fraction_full 0.980
_reflns_Friedel_fraction_max 0.978
_reflns_number_gt 3544
_reflns_number_total 3584
_reflns_threshold_expression 'I > 2\s(I)'
_cod_data_source_file suppl_ncrs-2017-0128_suppl.cif
_cod_data_source_block NHBoc
_cod_original_sg_symbol_H-M 'P 21'
_cod_database_code 8106039
_shelx_space_group_comment
;
The symmetry employed for this shelxl refinement is uniquely defined
by the following loop, which should always be used as a source of
symmetry information in preference to the above space-group names.
They are only intended as comments.
;
_shelx_estimated_absorpt_t_min 0.962
_shelx_estimated_absorpt_t_max 0.975
_shelxl_version_number 2014-3
_publcif_info_exptl_table_max_cols 6

loop_
_space_group_symop_operation_xyz
'x, y, z'
'-x, y+1/2, -z'

loop_
_atom_site_label
_atom_site_type_symbol
_atom_site_fract_x
_atom_site_fract_y
_atom_site_fract_z
_atom_site_U_iso_or_equiv
_atom_site_adp_type
_atom_site_occupancy
_atom_site_site_symmetry_order
_atom_site_calc_flag
_atom_site_refinement_flags_posn
_atom_site_refinement_flags_adp
_atom_site_refinement_flags_occupancy
_atom_site_disorder_assembly
_atom_site_disorder_group
C1 C 0.61468(18) 0.5823(2) 0.31520(17) 0.0178(4) Uani 1 1 d . . . . .
H1A H 0.6150 0.4783 0.3098 0.021 Uiso 1 1 calc R U . . .
H1B H 0.5226 0.6164 0.2464 0.021 Uiso 1 1 calc R U . . .
C2 C 0.63136(17) 0.62616(19) 0.45700(16) 0.0148(3) Uani 1 1 d . . . . .
H2 H 0.6189 0.7305 0.4585 0.018 Uiso 1 1 calc R U . . .
C3 C 0.77532(18) 0.5861(2) 0.56814(17) 0.0203(4) Uani 1 1 d . . . . .
H3A H 0.7830 0.6207 0.6564 0.031 Uiso 1 1 calc R U . . .
H3B H 0.8499 0.6286 0.5479 0.031 Uiso 1 1 calc R U . . .
H3C H 0.7856 0.4835 0.5716 0.031 Uiso 1 1 calc R U . . .
C4 C 0.41021(17) 0.6268(2) 0.48752(16) 0.0145(3) Uani 1 1 d . . . . .
C5 C 0.18738(17) 0.58148(19) 0.50802(17) 0.0164(4) Uani 1 1 d . . . . .
C6 C 0.09532(18) 0.6659(2) 0.38241(18) 0.0211(4) Uani 1 1 d . . . . .
H6A H 0.1428 0.7544 0.3810 0.032 Uiso 1 1 calc R U . . .
H6B H 0.0044 0.6862 0.3850 0.032 Uiso 1 1 calc R U . . .
H6C H 0.0794 0.6113 0.3003 0.032 Uiso 1 1 calc R U . . .
C7 C 0.2261(2) 0.6627(2) 0.63998(19) 0.0237(4) Uani 1 1 d . . . . .
H7A H 0.2859 0.6039 0.7172 0.036 Uiso 1 1 calc R U . . .
H7B H 0.1399 0.6883 0.6497 0.036 Uiso 1 1 calc R U . . .
H7C H 0.2776 0.7484 0.6381 0.036 Uiso 1 1 calc R U . . .
C8 C 0.11521(19) 0.4430(2) 0.51041(19) 0.0211(4) Uani 1 1 d . . . . .
H8A H 0.0951 0.3910 0.4260 0.032 Uiso 1 1 calc R U . . .
H8B H 0.0266 0.4621 0.5182 0.032 Uiso 1 1 calc R U . . .
H8C H 0.1775 0.3867 0.5886 0.032 Uiso 1 1 calc R U . . .
C9 C 0.22184(17) 0.9615(2) -0.03227(17) 0.0180(4) Uani 1 1 d . . . . .
H9A H 0.1577 0.9266 0.0071 0.022 Uiso 1 1 calc R U . . .
H9B H 0.2232 1.0656 -0.0268 0.022 Uiso 1 1 calc R U . . .
C10 C 0.36996(17) 0.90638(19) 0.05321(16) 0.0158(4) Uani 1 1 d . . . . .
H10 H 0.3722 0.8031 0.0361 0.019 Uiso 1 1 calc R U . . .
C11 C 0.4097(2) 0.9294(2) 0.20473(17) 0.0239(4) Uani 1 1 d . . . . .
H11A H 0.5074 0.8991 0.2580 0.036 Uiso 1 1 calc R U . . .
H11B H 0.3464 0.8744 0.2320 0.036 Uiso 1 1 calc R U . . .
H11C H 0.4007 1.0295 0.2215 0.036 Uiso 1 1 calc R U . . .
C12 C 0.58674(17) 0.9137(2) 0.01628(15) 0.0146(4) Uani 1 1 d . . . . .
C13 C 0.80358(17) 0.96344(19) -0.01468(17) 0.0172(4) Uani 1 1 d . . . . .
C14 C 0.7720(2) 0.8678(2) -0.13682(19) 0.0247(4) Uani 1 1 d . . . . .
H14A H 0.7301 0.7797 -0.1240 0.037 Uiso 1 1 calc R U . . .
H14B H 0.8599 0.8470 -0.1454 0.037 Uiso 1 1 calc R U . . .
H14C H 0.7057 0.9149 -0.2197 0.037 Uiso 1 1 calc R U . . .
C15 C 0.86212(19) 1.1045(2) -0.0338(2) 0.0252(4) Uani 1 1 d . . . . .
H15A H 0.7949 1.1488 -0.1180 0.038 Uiso 1 1 calc R U . . .
H15B H 0.9523 1.0895 -0.0398 0.038 Uiso 1 1 calc R U . . .
H15C H 0.8769 1.1658 0.0439 0.038 Uiso 1 1 calc R U . . .
C16 C 0.90338(18) 0.8970(2) 0.11981(18) 0.0216(4) Uani 1 1 d . . . . .
H16A H 0.9103 0.9579 0.1955 0.032 Uiso 1 1 calc R U . . .
H16B H 0.9972 0.8858 0.1208 0.032 Uiso 1 1 calc R U . . .
H16C H 0.8669 0.8046 0.1296 0.032 Uiso 1 1 calc R U . . .
N1 N 0.51840(15) 0.55661(16) 0.47953(14) 0.0167(3) Uani 1 1 d . . . . .
H1H H 0.5212 0.4644 0.4883 0.020 Uiso 1 1 calc R U . . .
N2 N 0.47144(14) 0.97762(16) 0.01340(14) 0.0161(3) Uani 1 1 d . . . . .
H2A H 0.4558 1.0659 -0.0134 0.019 Uiso 1 1 calc R U . . .
O1 O 0.72568(12) 0.63768(15) 0.28467(12) 0.0202(3) Uani 1 1 d . . . . .
H1 H 0.6914 0.6933 0.2183 0.030 Uiso 1 1 calc R U . . .
O2 O 0.39770(13) 0.75448(14) 0.48617(13) 0.0208(3) Uani 1 1 d . . . . .
O3 O 0.31662(12) 0.53303(13) 0.49685(12) 0.0159(3) Uani 1 1 d . . . . .
O4 O 0.16730(13) 0.92146(15) -0.17056(12) 0.0248(3) Uani 1 1 d . . . . .
H4 H 0.1934 0.9795 -0.2139 0.037 Uiso 1 1 calc R U . . .
O5 O 0.61246(13) 0.78670(13) 0.03847(12) 0.0183(3) Uani 1 1 d . . . . .
O6 O 0.66989(12) 1.00624(13) -0.00871(12) 0.0175(3) Uani 1 1 d . . . . .

loop_
_atom_site_aniso_label
_atom_site_aniso_U_11
_atom_site_aniso_U_22
_atom_site_aniso_U_33
_atom_site_aniso_U_23
_atom_site_aniso_U_13
_atom_site_aniso_U_12
C1 0.0174(8) 0.0187(9) 0.0183(8) -0.0018(7) 0.0085(6) -0.0036(7)
C2 0.0149(8) 0.0128(8) 0.0183(7) 0.0002(7) 0.0085(6) -0.0001(7)
C3 0.0162(8) 0.0224(10) 0.0213(8) 0.0039(7) 0.0068(7) -0.0006(7)
C4 0.0149(8) 0.0150(9) 0.0133(7) 0.0010(6) 0.0058(6) -0.0009(7)
C5 0.0129(8) 0.0161(9) 0.0225(8) -0.0001(7) 0.0097(7) 0.0016(7)
C6 0.0167(8) 0.0194(10) 0.0259(9) 0.0036(8) 0.0076(7) 0.0019(7)
C7 0.0238(9) 0.0254(11) 0.0245(8) -0.0047(8) 0.0128(7) -0.0021(8)
C8 0.0186(8) 0.0175(10) 0.0303(9) 0.0039(7) 0.0132(7) 0.0007(7)
C9 0.0178(8) 0.0157(9) 0.0227(8) 0.0011(7) 0.0105(7) 0.0005(7)
C10 0.0169(8) 0.0139(9) 0.0184(8) 0.0009(7) 0.0094(6) -0.0006(7)
C11 0.0271(9) 0.0262(10) 0.0186(8) 0.0002(8) 0.0099(7) -0.0043(8)
C12 0.0152(8) 0.0143(9) 0.0131(7) 0.0004(7) 0.0047(6) -0.0005(7)
C13 0.0145(8) 0.0174(9) 0.0224(8) 0.0032(7) 0.0105(7) 0.0030(7)
C14 0.0287(10) 0.0254(11) 0.0229(9) 0.0035(8) 0.0139(8) 0.0049(8)
C15 0.0208(8) 0.0202(11) 0.0407(10) 0.0068(8) 0.0189(8) 0.0027(8)
C16 0.0161(8) 0.0250(10) 0.0235(8) 0.0034(7) 0.0082(7) 0.0021(7)
N1 0.0178(7) 0.0107(8) 0.0253(7) 0.0018(6) 0.0126(6) 0.0003(5)
N2 0.0160(7) 0.0127(8) 0.0203(7) 0.0035(6) 0.0085(6) 0.0014(6)
O1 0.0213(6) 0.0238(7) 0.0188(6) 0.0007(5) 0.0116(5) -0.0035(5)
O2 0.0204(6) 0.0125(6) 0.0329(7) 0.0003(5) 0.0146(5) -0.0006(5)
O3 0.0145(6) 0.0125(6) 0.0232(6) 0.0018(5) 0.0105(5) 0.0009(5)
O4 0.0231(6) 0.0263(7) 0.0202(6) 0.0012(5) 0.0045(5) -0.0048(6)
O5 0.0199(6) 0.0131(7) 0.0240(6) 0.0028(5) 0.0114(5) 0.0022(5)
O6 0.0147(6) 0.0147(7) 0.0251(6) 0.0030(5) 0.0104(5) 0.0021(5)

loop_
_atom_type_symbol
_atom_type_description
_atom_type_scat_dispersion_real
_atom_type_scat_dispersion_imag
_atom_type_scat_source
C C 0.0033 0.0016 'International Tables Vol C Tables 4.2.6.8 and 6.1.1.4'
H H 0.0000 0.0000 'International Tables Vol C Tables 4.2.6.8 and 6.1.1.4'
N N 0.0061 0.0033 'International Tables Vol C Tables 4.2.6.8 and 6.1.1.4'
O O 0.0106 0.0060 'International Tables Vol C Tables 4.2.6.8 and 6.1.1.4'

loop_
_geom_angle_atom_site_label_1
_geom_angle_atom_site_label_2
_geom_angle_atom_site_label_3
_geom_angle
_geom_angle_site_symmetry_1
_geom_angle_site_symmetry_3
O1 C1 C2 111.74(14) . .
O1 C1 H1A 109.3 . .
C2 C1 H1A 109.3 . .
O1 C1 H1B 109.3 . .
C2 C1 H1B 109.3 . .
H1A C1 H1B 107.9 . .
N1 C2 C3 110.66(14) . .
N1 C2 C1 106.62(14) . .
C3 C2 C1 112.42(14) . .
N1 C2 H2 109.0 . .
C3 C2 H2 109.0 . .
C1 C2 H2 109.0 . .
C2 C3 H3A 109.5 . .
C2 C3 H3B 109.5 . .
H3A C3 H3B 109.5 . .
C2 C3 H3C 109.5 . .
H3A C3 H3C 109.5 . .
H3B C3 H3C 109.5 . .
O2 C4 N1 125.50(17) . .
O2 C4 O3 125.24(16) . .
N1 C4 O3 109.25(15) . .
O3 C5 C7 110.12(13) . .
O3 C5 C6 110.26(13) . .
C7 C5 C6 112.93(16) . .
O3 C5 C8 101.99(13) . .
C7 C5 C8 111.15(15) . .
C6 C5 C8 109.87(14) . .
C5 C6 H6A 109.5 . .
C5 C6 H6B 109.5 . .
H6A C6 H6B 109.5 . .
C5 C6 H6C 109.5 . .
H6A C6 H6C 109.5 . .
H6B C6 H6C 109.5 . .
C5 C7 H7A 109.5 . .
C5 C7 H7B 109.5 . .
H7A C7 H7B 109.5 . .
C5 C7 H7C 109.5 . .
H7A C7 H7C 109.5 . .
H7B C7 H7C 109.5 . .
C5 C8 H8A 109.5 . .
C5 C8 H8B 109.5 . .
H8A C8 H8B 109.5 . .
C5 C8 H8C 109.5 . .
H8A C8 H8C 109.5 . .
H8B C8 H8C 109.5 . .
O4 C9 C10 113.87(14) . .
O4 C9 H9A 108.8 . .
C10 C9 H9A 108.8 . .
O4 C9 H9B 108.8 . .
C10 C9 H9B 108.8 . .
H9A C9 H9B 107.7 . .
N2 C10 C9 109.73(13) . .
N2 C10 C11 110.23(14) . .
C9 C10 C11 110.48(14) . .
N2 C10 H10 108.8 . .
C9 C10 H10 108.8 . .
C11 C10 H10 108.8 . .
C10 C11 H11A 109.5 . .
C10 C11 H11B 109.5 . .
H11A C11 H11B 109.5 . .
C10 C11 H11C 109.5 . .
H11A C11 H11C 109.5 . .
H11B C11 H11C 109.5 . .
O5 C12 N2 124.57(16) . .
O5 C12 O6 124.93(15) . .
N2 C12 O6 110.50(16) . .
O6 C13 C14 109.80(14) . .
O6 C13 C15 101.78(13) . .
C14 C13 C15 111.09(15) . .
O6 C13 C16 110.48(13) . .
C14 C13 C16 113.11(15) . .
C15 C13 C16 110.01(15) . .
C13 C14 H14A 109.5 . .
C13 C14 H14B 109.5 . .
H14A C14 H14B 109.5 . .
C13 C14 H14C 109.5 . .
H14A C14 H14C 109.5 . .
H14B C14 H14C 109.5 . .
C13 C15 H15A 109.5 . .
C13 C15 H15B 109.5 . .
H15A C15 H15B 109.5 . .
C13 C15 H15C 109.5 . .
H15A C15 H15C 109.5 . .
H15B C15 H15C 109.5 . .
C13 C16 H16A 109.5 . .
C13 C16 H16B 109.5 . .
H16A C16 H16B 109.5 . .
C13 C16 H16C 109.5 . .
H16A C16 H16C 109.5 . .
H16B C16 H16C 109.5 . .
C4 N1 C2 123.08(15) . .
C4 N1 H1H 118.5 . .
C2 N1 H1H 118.5 . .
C12 N2 C10 122.56(15) . .
C12 N2 H2A 118.7 . .
C10 N2 H2A 118.7 . .
C1 O1 H1 109.5 . .
C4 O3 C5 120.82(13) . .
C9 O4 H4 109.5 . .
C12 O6 C13 122.06(14) . .

loop_
_geom_bond_atom_site_label_1
_geom_bond_atom_site_label_2
_geom_bond_distance
_geom_bond_site_symmetry_2
C1 O1 1.432(2) .
C1 C2 1.527(2) .
C1 H1A 0.9900 .
C1 H1B 0.9900 .
C2 N1 1.459(2) .
C2 C3 1.525(2) .
C2 H2 1.0000 .
C3 H3A 0.9800 .
C3 H3B 0.9800 .
C3 H3C 0.9800 .
C4 O2 1.219(2) .
C4 N1 1.345(2) .
C4 O3 1.357(2) .
C5 O3 1.4776(19) .
C5 C7 1.520(2) .
C5 C6 1.520(2) .
C5 C8 1.521(3) .
C6 H6A 0.9800 .
C6 H6B 0.9800 .
C6 H6C 0.9800 .
C7 H7A 0.9800 .
C7 H7B 0.9800 .
C7 H7C 0.9800 .
C8 H8A 0.9800 .
C8 H8B 0.9800 .
C8 H8C 0.9800 .
C9 O4 1.410(2) .
C9 C10 1.521(2) .
C9 H9A 0.9900 .
C9 H9B 0.9900 .
C10 N2 1.466(2) .
C10 C11 1.527(2) .
C10 H10 1.0000 .
C11 H11A 0.9800 .
C11 H11B 0.9800 .
C11 H11C 0.9800 .
C12 O5 1.237(2) .
C12 N2 1.337(2) .
C12 O6 1.341(2) .
C13 O6 1.4805(19) .
C13 C14 1.521(3) .
C13 C15 1.522(3) .
C13 C16 1.524(2) .
C14 H14A 0.9800 .
C14 H14B 0.9800 .
C14 H14C 0.9800 .
C15 H15A 0.9800 .
C15 H15B 0.9800 .
C15 H15C 0.9800 .
C16 H16A 0.9800 .
C16 H16B 0.9800 .
C16 H16C 0.9800 .
N1 H1H 0.8800 .
N2 H2A 0.8800 .
O1 H1 0.8400 .
O4 H4 0.8400 .

loop_
_geom_hbond_atom_site_label_D
_geom_hbond_atom_site_label_H
_geom_hbond_atom_site_label_A
_geom_hbond_distance_DH
_geom_hbond_distance_HA
_geom_hbond_distance_DA
_geom_hbond_angle_DHA
_geom_hbond_site_symmetry_A
C6 H6A O2 0.98 2.41 2.991(2) 117 .
C7 H7C O2 0.98 2.45 3.040(2) 118 .
C14 H14A O5 0.98 2.53 3.102(2) 117 .
C16 H16C O5 0.98 2.42 2.973(2) 115 .
N1 H1H O2 0.88 2.14 2.977(2) 159 2_646
N2 H2A O5 0.88 2.19 3.047(2) 163 2_655
O1 H1 O5 0.84 1.97 2.7999(18) 167 .
O4 H4 O1 0.84 2.02 2.8547(19) 169 2_655

loop_
_geom_torsion_atom_site_label_1
_geom_torsion_atom_site_label_2
_geom_torsion_atom_site_label_3
_geom_torsion_atom_site_label_4
_geom_torsion
_geom_torsion_site_symmetry_1
_geom_torsion_site_symmetry_2
_geom_torsion_site_symmetry_3
_geom_torsion_site_symmetry_4
O1 C1 C2 N1 -176.45(14) . . . .
O1 C1 C2 C3 -55.0(2) . . . .
O4 C9 C10 N2 69.26(19) . . . .
O4 C9 C10 C11 -168.99(15) . . . .
O2 C4 N1 C2 -5.1(3) . . . .
O3 C4 N1 C2 174.70(13) . . . .
C3 C2 N1 C4 125.51(17) . . . .
C1 C2 N1 C4 -111.95(17) . . . .
O5 C12 N2 C10 7.8(2) . . . .
O6 C12 N2 C10 -172.48(13) . . . .
C9 C10 N2 C12 -146.73(15) . . . .
C11 C10 N2 C12 91.38(19) . . . .
O2 C4 O3 C5 -0.7(2) . . . .
N1 C4 O3 C5 179.54(13) . . . .
C7 C5 O3 C4 -63.89(19) . . . .
C6 C5 O3 C4 61.37(19) . . . .
C8 C5 O3 C4 178.03(14) . . . .
O5 C12 O6 C13 1.1(2) . . . .
N2 C12 O6 C13 -178.65(13) . . . .
C14 C13 O6 C12 66.48(19) . . . .
C15 C13 O6 C12 -175.76(14) . . . .
C16 C13 O6 C12 -59.0(2) . . . .

loop_
_publcif_info_datablock.id
_publcif_info_datablock.publ_exptl
_publcif_info_datablock.publ_geom
_publcif_info_datablock.structure
shelx y y y
